data_2236868
loop_
_publ_author_name
'Gonz\'alez, Karilys'
'Nieves, Karinel'
'Rodr\'iguez, Abimael D.'

_publ_section_title
;
 3\b-Chloro-<i>N</i>-methoxy-<i>N</i>-methylcholest-5-ene-24-carboxamide
;
_journal_coeditor_code FY2071
_journal_issue 12
_journal_name_full 'Acta Crystallographica Section E'
_journal_page_first o3471
_journal_paper_doi 10.1107/S160053681204679X
_journal_volume 68
_journal_year 2012
_chemical_formula_iupac 'C26 H42 Cl N O2'
_chemical_formula_moiety 'C26 H42 Cl N O2'
_chemical_formula_sum 'C26 H42 Cl N O2'
_chemical_formula_weight 436.06
_chemical_name_systematic
;
3\b-Chloro-<i>N</i>-methoxy-<i>N</i>-methylcholest-5-ene-24-carboxamide
;
_space_group_IT_number 19
_symmetry_cell_setting orthorhombic
_symmetry_space_group_name_Hall 'P 2ac 2ab'
_symmetry_space_group_name_H-M 'P 21 21 21'
_atom_sites_solution_hydrogens geom
_atom_sites_solution_primary direct
_atom_sites_solution_secondary difmap
_audit_creation_method SHELXL-97
_cell_angle_alpha 90.00
_cell_angle_beta 90.00
_cell_angle_gamma 90.00
_cell_formula_units_Z 4
_cell_length_a 7.5263(2)
_cell_length_b 16.2157(4)
_cell_length_c 20.8850(5)
_cell_measurement_reflns_used 5845
_cell_measurement_temperature 296(2)
_cell_measurement_theta_max 20.90
_cell_measurement_theta_min 2.69
_cell_volume 2548.89(11)
_computing_cell_refinement 'SAINT (Bruker, 1999)'
_computing_data_collection 'APEX2 (Bruker, 2005)'
_computing_data_reduction 'SAINT (Bruker, 1999)'
_computing_molecular_graphics '<i>SHELXTL</i> (Sheldrick, 2008<i>b</i>)'
_computing_publication_material '<i>SHELXTL</i> (Sheldrick, 2008<i>b</i>'
_computing_structure_refinement '<i>SHELXL97</i> (Sheldrick, 2008<i>b</i>)'
_computing_structure_solution '<i>SHELXS97</i> (Sheldrick, 2008<i>b</i>)'
_diffrn_ambient_temperature 296(2)
_diffrn_measured_fraction_theta_full 0.999
_diffrn_measured_fraction_theta_max 0.999
_diffrn_measurement_device_type 'Bruker APEXII CCD'
_diffrn_measurement_method '\f and \w scans'
_diffrn_radiation_monochromator graphite
_diffrn_radiation_source 'fine-focus sealed tube'
_diffrn_radiation_type MoK\a
_diffrn_radiation_wavelength 0.71073
_diffrn_reflns_av_R_equivalents 0.0347
_diffrn_reflns_av_sigmaI/netI 0.0369
_diffrn_reflns_limit_h_max 10
_diffrn_reflns_limit_h_min -9
_diffrn_reflns_limit_k_max 21
_diffrn_reflns_limit_k_min -19
_diffrn_reflns_limit_l_max 25
_diffrn_reflns_limit_l_min -27
_diffrn_reflns_number 23203
_diffrn_reflns_theta_full 28.30
_diffrn_reflns_theta_max 28.30
_diffrn_reflns_theta_min 1.59
_exptl_absorpt_coefficient_mu 0.171
_exptl_absorpt_correction_T_max 0.9865
_exptl_absorpt_correction_T_min 0.9490
_exptl_absorpt_correction_type multi-scan
_exptl_absorpt_process_details '(<i>SADABS</i>; Sheldrick, 2008<i>a</i>)'
_exptl_crystal_colour colourless
_exptl_crystal_density_diffrn 1.136
_exptl_crystal_density_method 'not measured'
_exptl_crystal_description needle
_exptl_crystal_F_000 952
_exptl_crystal_size_max 0.31
_exptl_crystal_size_mid 0.09
_exptl_crystal_size_min 0.08
_refine_diff_density_max 0.186
_refine_diff_density_min -0.144
_refine_ls_abs_structure_details 'Flack (1983), 2662 Friedel pairs'
_refine_ls_abs_structure_Flack -0.04(9)
_refine_ls_extinction_method none
_refine_ls_goodness_of_fit_ref 1.008
_refine_ls_hydrogen_treatment constr
_refine_ls_matrix_type full
_refine_ls_number_parameters 276
_refine_ls_number_reflns 6244
_refine_ls_number_restraints 0
_refine_ls_restrained_S_all 1.008
_refine_ls_R_factor_all 0.1123
_refine_ls_R_factor_gt 0.0557
_refine_ls_shift/su_max 0.001
_refine_ls_shift/su_mean 0.000
_refine_ls_structure_factor_coef Fsqd
_refine_ls_weighting_details 'calc w=1/[\s^2^(Fo^2^)+(0.0698P)^2^+0.2353P] where P=(Fo^2^+2Fc^2^)/3'
_refine_ls_weighting_scheme calc
_refine_ls_wR_factor_gt 0.1310
_refine_ls_wR_factor_ref 0.1565
_reflns_number_gt 3307
_reflns_number_total 6244
_reflns_threshold_expression I>2sigma(I)
_cod_data_source_file fy2071.cif
_cod_data_source_block I
_cod_database_code 2236868
_cod_database_fobs_code 2236868

loop_
_symmetry_equiv_pos_as_xyz
'x, y, z'
'-x+1/2, -y, z+1/2'
'-x, y+1/2, -z+1/2'
'x+1/2, -y+1/2, -z'

loop_
_atom_site_type_symbol
_atom_site_label
_atom_site_fract_x
_atom_site_fract_y
_atom_site_fract_z
_atom_site_U_iso_or_equiv
_atom_site_adp_type
_atom_site_calc_flag
_atom_site_refinement_flags
_atom_site_occupancy
_atom_site_symmetry_multiplicity
C C1 0.4754(4) 0.8660(2) 0.82833(14) 0.0888(8) Uani d . 1 1
H H1A 0.5059 0.8075 0.8234 0.107 Uiso calc R 1 1
C C2 0.3024(4) 0.8823(2) 0.79438(14) 0.0873(8) Uani d . 1 1
H H2A 0.2679 0.9395 0.8001 0.105 Uiso calc R 1 1
H H2B 0.2095 0.8476 0.8120 0.105 Uiso calc R 1 1
C C3 0.3269(3) 0.86371(18) 0.72355(14) 0.0786(7) Uani d . 1 1
H H3A 0.2150 0.8735 0.7018 0.094 Uiso calc R 1 1
H H3B 0.3551 0.8057 0.7188 0.094 Uiso calc R 1 1
C C4 0.4729(3) 0.91473(15) 0.69012(13) 0.0666(6) Uani d . 1 1
C C5 0.6421(3) 0.90625(15) 0.72909(14) 0.0721(7) Uani d . 1 1
C C6 0.6235(4) 0.9177(2) 0.80067(14) 0.0901(9) Uani d . 1 1
H H6A 0.7345 0.9028 0.8213 0.108 Uiso calc R 1 1
H H6B 0.6005 0.9753 0.8098 0.108 Uiso calc R 1 1
C C7 0.4179(4) 1.00624(17) 0.68853(16) 0.0969(9) Uani d . 1 1
H H7A 0.4991 1.0365 0.6620 0.145 Uiso calc R 1 1
H H7B 0.4205 1.0283 0.7312 0.145 Uiso calc R 1 1
H H7C 0.2999 1.0110 0.6715 0.145 Uiso calc R 1 1
C C8 0.7984(3) 0.89137(17) 0.70284(15) 0.0805(7) Uani d . 1 1
H H8 0.8945 0.8844 0.7303 0.097 Uiso calc R 1 1
C C9 0.8336(3) 0.88485(18) 0.63301(14) 0.0823(8) Uani d . 1 1
H H9A 0.8636 0.8282 0.6228 0.099 Uiso calc R 1 1
H H9B 0.9354 0.9189 0.6224 0.099 Uiso calc R 1 1
C C10 0.6762(3) 0.91138(15) 0.59167(13) 0.0655(6) Uani d . 1 1
H H10 0.6733 0.9718 0.5903 0.079 Uiso calc R 1 1
C C11 0.5021(3) 0.88085(15) 0.62200(13) 0.0653(6) Uani d . 1 1
H H11 0.5154 0.8211 0.6268 0.078 Uiso calc R 1 1
C C12 0.3419(3) 0.8934(2) 0.57734(13) 0.0838(8) Uani d . 1 1
H H12A 0.3119 0.9516 0.5768 0.101 Uiso calc R 1 1
H H12B 0.2410 0.8640 0.5950 0.101 Uiso calc R 1 1
C C13 0.3702(3) 0.86456(19) 0.50792(14) 0.0820(8) Uani d . 1 1
H H13A 0.3805 0.8049 0.5071 0.098 Uiso calc R 1 1
H H13B 0.2676 0.8798 0.4824 0.098 Uiso calc R 1 1
C C14 0.5371(3) 0.90269(14) 0.47859(13) 0.0650(6) Uani d . 1 1
C C15 0.6915(3) 0.87954(15) 0.52369(13) 0.0661(6) Uani d . 1 1
H H15 0.6880 0.8193 0.5272 0.079 Uiso calc R 1 1
C C16 0.8581(3) 0.89897(19) 0.48523(13) 0.0841(8) Uani d . 1 1
H H16A 0.9568 0.8647 0.4989 0.101 Uiso calc R 1 1
H H16B 0.8911 0.9565 0.4899 0.101 Uiso calc R 1 1
C C17 0.8063(3) 0.87974(18) 0.41608(15) 0.0838(8) Uani d . 1 1
H H17A 0.8700 0.8315 0.4010 0.101 Uiso calc R 1 1
H H17B 0.8355 0.9259 0.3885 0.101 Uiso calc R 1 1
C C18 0.6013(3) 0.86341(15) 0.41517(13) 0.0683(7) Uani d . 1 1
H H18 0.5847 0.8037 0.4193 0.082 Uiso calc R 1 1
C C19 0.5143(4) 0.88930(16) 0.35166(13) 0.0748(7) Uani d . 1 1
H H19 0.5342 0.9486 0.3463 0.090 Uiso calc R 1 1
C C20 0.3108(4) 0.8747(2) 0.35159(16) 0.0934(9) Uani d . 1 1
H H20A 0.2551 0.9125 0.3807 0.140 Uiso calc R 1 1
H H20B 0.2863 0.8191 0.3648 0.140 Uiso calc R 1 1
H H20C 0.2650 0.8834 0.3092 0.140 Uiso calc R 1 1
C C21 0.6022(4) 0.84559(17) 0.29503(14) 0.0828(8) Uani d . 1 1
H H21A 0.7299 0.8516 0.2989 0.099 Uiso calc R 1 1
H H21B 0.5753 0.7872 0.2978 0.099 Uiso calc R 1 1
C C22 0.5466(4) 0.87628(18) 0.22971(15) 0.0924(9) Uani d . 1 1
H H22A 0.4238 0.8610 0.2222 0.111 Uiso calc R 1 1
H H22B 0.5535 0.9360 0.2292 0.111 Uiso calc R 1 1
C C23 0.6578(5) 0.84295(18) 0.17692(17) 0.0880(9) Uani d . 1 1
C C24 0.6782(7) 0.8149(3) 0.06221(17) 0.169(2) Uani d . 1 1
H H24A 0.6617 0.8600 0.0331 0.253 Uiso calc R 1 1
H H24B 0.6373 0.7648 0.0426 0.253 Uiso calc R 1 1
H H24C 0.8021 0.8098 0.0725 0.253 Uiso calc R 1 1
C C25 0.2820(7) 0.8083(4) 0.1041(3) 0.206(3) Uani d . 1 1
H H25A 0.2553 0.7869 0.1459 0.308 Uiso calc R 1 1
H H25B 0.3244 0.7644 0.0773 0.308 Uiso calc R 1 1
H H25C 0.1766 0.8316 0.0857 0.308 Uiso calc R 1 1
C C26 0.5199(4) 0.99713(16) 0.47055(16) 0.0927(9) Uani d . 1 1
H H26A 0.4993 1.0220 0.5116 0.139 Uiso calc R 1 1
H H26B 0.4221 1.0092 0.4426 0.139 Uiso calc R 1 1
H H26C 0.6275 1.0187 0.4525 0.139 Uiso calc R 1 1
Cl Cl1 0.45336(14) 0.88904(7) 0.91266(4) 0.1218(4) Uani d . 1 1
N N1 0.5778(4) 0.83019(19) 0.12042(14) 0.1117(10) Uani d . 1 1
O O1 0.8116(3) 0.82332(15) 0.18387(12) 0.1129(7) Uani d . 1 1
O O2 0.4135(4) 0.86944(18) 0.10918(12) 0.1320(10) Uani d . 1 1

loop_
_atom_site_aniso_label
_atom_site_aniso_U_11
_atom_site_aniso_U_22
_atom_site_aniso_U_33
_atom_site_aniso_U_12
_atom_site_aniso_U_13
_atom_site_aniso_U_23
C1 0.0777(19) 0.097(2) 0.091(2) -0.0030(17) -0.0064(16) -0.0126(16)
C2 0.0667(16) 0.102(2) 0.093(2) -0.0062(16) 0.0050(15) 0.0007(17)
C3 0.0428(12) 0.1019(19) 0.091(2) -0.0067(12) 0.0009(12) 0.0023(15)
C4 0.0453(12) 0.0642(14) 0.0902(18) 0.0023(10) 0.0011(12) -0.0030(13)
C5 0.0516(14) 0.0700(15) 0.0948(19) -0.0081(11) -0.0044(13) -0.0106(14)
C6 0.0706(17) 0.107(2) 0.092(2) -0.0107(16) -0.0056(15) -0.0163(17)
C7 0.094(2) 0.0828(19) 0.114(2) 0.0204(16) 0.0149(19) -0.0036(16)
C8 0.0492(14) 0.0975(19) 0.095(2) -0.0045(14) -0.0098(13) -0.0044(16)
C9 0.0358(12) 0.0944(19) 0.117(2) 0.0002(12) -0.0061(13) -0.0015(17)
C10 0.0367(11) 0.0642(13) 0.0956(18) -0.0018(10) 0.0029(11) -0.0019(13)
C11 0.0356(11) 0.0671(14) 0.0932(17) -0.0009(11) 0.0039(11) 0.0005(13)
C12 0.0402(12) 0.121(2) 0.0902(19) 0.0062(13) 0.0041(12) -0.0024(18)
C13 0.0367(11) 0.111(2) 0.098(2) -0.0021(13) -0.0015(12) 0.0061(16)
C14 0.0389(11) 0.0667(14) 0.0894(17) 0.0043(10) 0.0049(11) 0.0033(13)
C15 0.0379(11) 0.0656(13) 0.0947(18) 0.0012(10) 0.0050(11) 0.0048(14)
C16 0.0430(12) 0.110(2) 0.099(2) -0.0041(13) 0.0065(13) 0.0074(17)
C17 0.0508(13) 0.0987(19) 0.102(2) 0.0067(14) 0.0164(14) 0.0180(17)
C18 0.0510(13) 0.0613(14) 0.0927(18) 0.0052(10) 0.0045(13) 0.0092(13)
C19 0.0675(15) 0.0658(15) 0.0912(19) 0.0138(13) 0.0064(14) 0.0027(14)
C20 0.0644(16) 0.110(2) 0.106(2) 0.0140(17) -0.0067(16) 0.0072(18)
C21 0.0738(17) 0.0792(18) 0.095(2) 0.0127(14) 0.0052(16) 0.0098(14)
C22 0.092(2) 0.0893(19) 0.096(2) 0.0216(18) -0.0097(18) -0.0166(18)
C23 0.089(2) 0.0821(19) 0.093(2) 0.0076(16) 0.0044(19) 0.0093(16)
C24 0.187(5) 0.238(5) 0.080(3) 0.081(4) 0.019(3) 0.009(3)
C25 0.130(4) 0.230(6) 0.257(7) -0.053(4) -0.007(4) -0.138(6)
C26 0.091(2) 0.0758(17) 0.112(2) 0.0209(15) -0.0037(18) -0.0001(16)
Cl1 0.1189(7) 0.1578(9) 0.0887(5) -0.0178(6) -0.0027(5) -0.0117(6)
N1 0.111(2) 0.138(2) 0.0864(19) 0.045(2) 0.0087(18) -0.0013(17)
O1 0.0845(16) 0.1295(17) 0.1247(19) 0.0151(14) 0.0060(14) -0.0026(15)
O2 0.140(2) 0.146(2) 0.1100(18) 0.051(2) -0.0210(16) -0.0116(15)

loop_
_atom_type_symbol
_atom_type_description
_atom_type_scat_dispersion_real
_atom_type_scat_dispersion_imag
_atom_type_scat_source
C C 0.0033 0.0016 'International Tables Vol C Tables 4.2.6.8 and 6.1.1.4'
H H 0.0000 0.0000 'International Tables Vol C Tables 4.2.6.8 and 6.1.1.4'
N N 0.0061 0.0033 'International Tables Vol C Tables 4.2.6.8 and 6.1.1.4'
O O 0.0106 0.0060 'International Tables Vol C Tables 4.2.6.8 and 6.1.1.4'
Cl Cl 0.1484 0.1585 'International Tables Vol C Tables 4.2.6.8 and 6.1.1.4'

loop_
_geom_angle_atom_site_label_1
_geom_angle_atom_site_label_2
_geom_angle_atom_site_label_3
_geom_angle
C2 C1 C6 111.1(2)
C2 C1 Cl1 110.1(2)
C6 C1 Cl1 109.0(2)
C2 C1 H1A 108.9
C6 C1 H1A 108.9
Cl1 C1 H1A 108.9
C1 C2 C3 108.6(2)
C1 C2 H2A 110.0
C3 C2 H2A 110.0
C1 C2 H2B 110.0
C3 C2 H2B 110.0
H2A C2 H2B 108.4
C2 C3 C4 114.8(2)
C2 C3 H3A 108.6
C4 C3 H3A 108.6
C2 C3 H3B 108.6
C4 C3 H3B 108.6
H3A C3 H3B 107.5
C5 C4 C7 108.9(2)
C5 C4 C11 110.07(19)
C7 C4 C11 111.2(2)
C5 C4 C3 107.8(2)
C7 C4 C3 109.6(2)
C11 C4 C3 109.2(2)
C8 C5 C6 121.0(2)
C8 C5 C4 122.8(3)
C6 C5 C4 116.2(2)
C1 C6 C5 112.2(2)
C1 C6 H6A 109.2
C5 C6 H6A 109.2
C1 C6 H6B 109.2
C5 C6 H6B 109.2
H6A C6 H6B 107.9
C4 C7 H7A 109.5
C4 C7 H7B 109.5
H7A C7 H7B 109.5
C4 C7 H7C 109.5
H7A C7 H7C 109.5
H7B C7 H7C 109.5
C5 C8 C9 125.4(2)
C5 C8 H8 117.3
C9 C8 H8 117.3
C8 C9 C10 113.4(2)
C8 C9 H9A 108.9
C10 C9 H9A 108.9
C8 C9 H9B 108.9
C10 C9 H9B 108.9
H9A C9 H9B 107.7
C15 C10 C9 112.0(2)
C15 C10 C11 109.96(19)
C9 C10 C11 109.7(2)
C15 C10 H10 108.4
C9 C10 H10 108.4
C11 C10 H10 108.4
C10 C11 C12 112.1(2)
C10 C11 C4 112.8(2)
C12 C11 C4 113.62(19)
C10 C11 H11 105.9
C12 C11 H11 105.9
C4 C11 H11 105.9
C11 C12 C13 115.00(19)
C11 C12 H12A 108.5
C13 C12 H12A 108.5
C11 C12 H12B 108.5
C13 C12 H12B 108.5
H12A C12 H12B 107.5
C14 C13 C12 111.6(2)
C14 C13 H13A 109.3
C12 C13 H13A 109.3
C14 C13 H13B 109.3
C12 C13 H13B 109.3
H13A C13 H13B 108.0
C13 C14 C15 106.0(2)
C13 C14 C26 112.0(2)
C15 C14 C26 111.8(2)
C13 C14 C18 115.7(2)
C15 C14 C18 100.81(18)
C26 C14 C18 109.9(2)
C10 C15 C16 119.1(2)
C10 C15 C14 115.59(19)
C16 C15 C14 104.4(2)
C10 C15 H15 105.5
C16 C15 H15 105.5
C14 C15 H15 105.5
C15 C16 C17 104.3(2)
C15 C16 H16A 110.9
C17 C16 H16A 110.9
C15 C16 H16B 110.9
C17 C16 H16B 110.9
H16A C16 H16B 108.9
C16 C17 C18 107.3(2)
C16 C17 H17A 110.3
C18 C17 H17A 110.3
C16 C17 H17B 110.3
C18 C17 H17B 110.3
H17A C17 H17B 108.5
C19 C18 C14 119.5(2)
C19 C18 C17 112.6(2)
C14 C18 C17 103.2(2)
C19 C18 H18 106.9
C14 C18 H18 106.9
C17 C18 H18 106.9
C21 C19 C18 110.9(2)
C21 C19 C20 110.9(2)
C18 C19 C20 112.3(2)
C21 C19 H19 107.5
C18 C19 H19 107.5
C20 C19 H19 107.5
C19 C20 H20A 109.5
C19 C20 H20B 109.5
H20A C20 H20B 109.5
C19 C20 H20C 109.5
H20A C20 H20C 109.5
H20B C20 H20C 109.5
C22 C21 C19 115.2(2)
C22 C21 H21A 108.5
C19 C21 H21A 108.5
C22 C21 H21B 108.5
C19 C21 H21B 108.5
H21A C21 H21B 107.5
C23 C22 C21 113.2(2)
C23 C22 H22A 108.9
C21 C22 H22A 108.9
C23 C22 H22B 108.9
C21 C22 H22B 108.9
H22A C22 H22B 107.7
O1 C23 N1 119.7(3)
O1 C23 C22 123.1(3)
N1 C23 C22 117.1(3)
N1 C24 H24A 109.5
N1 C24 H24B 109.5
H24A C24 H24B 109.5
N1 C24 H24C 109.5
H24A C24 H24C 109.5
H24B C24 H24C 109.5
O2 C25 H25A 109.5
O2 C25 H25B 109.5
H25A C25 H25B 109.5
O2 C25 H25C 109.5
H25A C25 H25C 109.5
H25B C25 H25C 109.5
C14 C26 H26A 109.5
C14 C26 H26B 109.5
H26A C26 H26B 109.5
C14 C26 H26C 109.5
H26A C26 H26C 109.5
H26B C26 H26C 109.5
C23 N1 O2 118.1(3)
C23 N1 C24 121.9(3)
O2 N1 C24 113.2(3)
C25 O2 N1 108.1(3)

loop_
_geom_bond_atom_site_label_1
_geom_bond_atom_site_label_2
_geom_bond_distance
C1 C2 1.506(4)
C1 C6 1.510(4)
C1 Cl1 1.808(3)
C1 H1A 0.9800
C2 C3 1.521(4)
C2 H2A 0.9700
C2 H2B 0.9700
C3 C4 1.543(4)
C3 H3A 0.9700
C3 H3B 0.9700
C4 C5 1.518(3)
C4 C7 1.541(4)
C4 C11 1.541(4)
C5 C8 1.320(4)
C5 C6 1.513(4)
C6 H6A 0.9700
C6 H6B 0.9700
C7 H7A 0.9600
C7 H7B 0.9600
C7 H7C 0.9600
C8 C9 1.486(4)
C8 H8 0.9300
C9 C10 1.527(3)
C9 H9A 0.9700
C9 H9B 0.9700
C10 C15 1.515(4)
C10 C11 1.537(3)
C10 H10 0.9800
C11 C12 1.538(3)
C11 H11 0.9800
C12 C13 1.538(4)
C12 H12A 0.9700
C12 H12B 0.9700
C13 C14 1.529(3)
C13 H13A 0.9700
C13 H13B 0.9700
C14 C15 1.542(3)
C14 C26 1.546(3)
C14 C18 1.547(4)
C15 C16 1.522(3)
C15 H15 0.9800
C16 C17 1.528(4)
C16 H16A 0.9700
C16 H16B 0.9700
C17 C18 1.566(4)
C17 H17A 0.9700
C17 H17B 0.9700
C18 C19 1.538(4)
C18 H18 0.9800
C19 C21 1.529(4)
C19 C20 1.550(4)
C19 H19 0.9800
C20 H20A 0.9600
C20 H20B 0.9600
C20 H20C 0.9600
C21 C22 1.511(4)
C21 H21A 0.9700
C21 H21B 0.9700
C22 C23 1.486(4)
C22 H22A 0.9700
C22 H22B 0.9700
C23 O1 1.209(4)
C23 N1 1.341(4)
C24 N1 1.453(4)
C24 H24A 0.9600
C24 H24B 0.9600
C24 H24C 0.9600
C25 O2 1.405(5)
C25 H25A 0.9600
C25 H25B 0.9600
C25 H25C 0.9600
C26 H26A 0.9600
C26 H26B 0.9600
C26 H26C 0.9600
N1 O2 1.410(4)

loop_
_cod_related_entry_id
_cod_related_entry_database
_cod_related_entry_code
1 ChemSpider 30658215
